data_4501919
loop_
_publ_author_name
'Bosch, Eric'

_publ_section_title
;
 Role of sp-C&#x2212;H---N Hydrogen Bonding in Crystal Engineering
;
_journal_issue 8
_journal_name_full 'Crystal Growth &amp; Design'
_journal_page_first 3808
_journal_paper_doi 10.1021/cg100707y
_journal_volume 10
_journal_year 2010
_chemical_formula_moiety '2(C7 H10 N2), (C10 H6)'
_chemical_formula_sum 'C24 H26 N4'
_chemical_formula_weight 370.49
_chemical_name_common 'Complex between N,N-dimethylaminopyridine and 1,4-diethynylbenzene'
_chemical_name_systematic
; 
 ? 
;
_space_group_crystal_system triclinic
_space_group_IT_number 2
_space_group_name_Hall '-P 1'
_space_group_name_H-M_alt 'P -1'
_symmetry_space_group_name_Hall '-P 1'
_symmetry_space_group_name_H-M 'P -1'
_atom_sites_solution_hydrogens geom
_atom_sites_solution_primary direct
_atom_sites_solution_secondary difmap
_audit_creation_method SHELXL-97
_cell_angle_alpha 101.7680(10)
_cell_angle_beta 110.5670(10)
_cell_angle_gamma 97.1920(10)
_cell_formula_units_Z 1
_cell_length_a 7.6999(8)
_cell_length_b 7.7805(9)
_cell_length_c 9.6743(11)
_cell_measurement_reflns_used 122
_cell_measurement_temperature 173(2)
_cell_measurement_theta_max 27.4002
_cell_measurement_theta_min 2.9312
_cell_volume 518.84(10)
_computing_cell_refinement 'APEX2 v2010.1-2 (Bruker AXS)'
_computing_data_reduction 'SAINT V7.68A (Bruker AXS, 2009)'
_computing_structure_refinement 'SHELXL-97 (Sheldrick, 1997)'
_computing_structure_solution 'SHELXS-97 (Sheldrick, 1990)'
_diffrn_ambient_temperature 173(2)
_diffrn_detector_area_resol_mean 8.3660
_diffrn_measured_fraction_theta_full 0.963
_diffrn_measured_fraction_theta_max 0.963
_diffrn_measurement_device_type 'CCD area detector'
_diffrn_measurement_method 'phi and omega scans'
_diffrn_radiation_monochromator graphite
_diffrn_radiation_source 'fine-focus sealed tube'
_diffrn_radiation_type MoK\a
_diffrn_radiation_wavelength 0.71073
_diffrn_reflns_av_R_equivalents 0.0156
_diffrn_reflns_av_sigmaI/netI 0.0181
_diffrn_reflns_limit_h_max 9
_diffrn_reflns_limit_h_min -9
_diffrn_reflns_limit_k_max 9
_diffrn_reflns_limit_k_min -9
_diffrn_reflns_limit_l_max 11
_diffrn_reflns_limit_l_min -11
_diffrn_reflns_number 4365
_diffrn_reflns_theta_full 25.00
_diffrn_reflns_theta_max 25.00
_diffrn_reflns_theta_min 2.33
_exptl_absorpt_coefficient_mu 0.071
_exptl_absorpt_correction_T_max 0.9803
_exptl_absorpt_correction_T_min 0.9699
_exptl_absorpt_correction_type multi-scan
_exptl_absorpt_process_details 'SADABS V2008/1 (Bruker AXS)'
_exptl_crystal_colour 'clear colourless'
_exptl_crystal_density_diffrn 1.186
_exptl_crystal_density_method 'not measured'
_exptl_crystal_description 'Irregular block'
_exptl_crystal_F_000 198
_exptl_crystal_size_max 0.43
_exptl_crystal_size_mid 0.33
_exptl_crystal_size_min 0.28
_refine_diff_density_max 0.134
_refine_diff_density_min -0.178
_refine_diff_density_rms 0.032
_refine_ls_extinction_method none
_refine_ls_goodness_of_fit_ref 1.042
_refine_ls_hydrogen_treatment constr
_refine_ls_matrix_type full
_refine_ls_number_parameters 129
_refine_ls_number_reflns 1754
_refine_ls_number_restraints 0
_refine_ls_restrained_S_all 1.042
_refine_ls_R_factor_all 0.0406
_refine_ls_R_factor_gt 0.0350
_refine_ls_shift/su_max 0.000
_refine_ls_shift/su_mean 0.000
_refine_ls_structure_factor_coef Fsqd
_refine_ls_weighting_details 'calc w=1/[\s^2^(Fo^2^)+(0.0432P)^2^+0.1140P] where P=(Fo^2^+2Fc^2^)/3'
_refine_ls_weighting_scheme calc
_refine_ls_wR_factor_gt 0.0864
_refine_ls_wR_factor_ref 0.0922
_reflns_number_gt 1520
_reflns_number_total 1754
_reflns_threshold_expression >2sigma(I)
_cod_data_source_file cg100707y_si_001.cif
_cod_data_source_block Com1
_cod_database_code 4501919

loop_
_symmetry_equiv_pos_as_xyz
'x, y, z'
'-x, -y, -z'

loop_
_atom_site_label
_atom_site_type_symbol
_atom_site_fract_x
_atom_site_fract_y
_atom_site_fract_z
_atom_site_U_iso_or_equiv
_atom_site_adp_type
_atom_site_occupancy
_atom_site_symmetry_multiplicity
_atom_site_calc_flag
_atom_site_refinement_flags
N1 N 0.30536(16) -0.30567(15) 0.18852(13) 0.0397(3) Uani 1 1 d .
C1 C 0.21181(18) -0.25742(17) 0.06144(15) 0.0368(3) Uani 1 1 d .
H1 H 0.1125 -0.3463 -0.0195 0.044 Uiso 1 1 calc R
N2 N 0.43786(15) 0.21440(14) 0.13972(12) 0.0352(3) Uani 1 1 d .
C2 C 0.24815(17) -0.08997(17) 0.03907(14) 0.0327(3) Uani 1 1 d .
H2 H 0.1744 -0.0661 -0.0540 0.039 Uiso 1 1 calc R
C3 C 0.39552(16) 0.04632(16) 0.15505(13) 0.0300(3) Uani 1 1 d .
C4 C 0.49581(17) -0.00381(17) 0.28806(14) 0.0350(3) Uani 1 1 d .
H4 H 0.5979 0.0806 0.3706 0.042 Uiso 1 1 calc R
C5 C 0.44533(19) -0.17503(18) 0.29787(15) 0.0382(3) Uani 1 1 d .
H5 H 0.5153 -0.2034 0.3897 0.046 Uiso 1 1 calc R
C6 C 0.3296(2) 0.26157(18) 0.00186(15) 0.0405(3) Uani 1 1 d .
H6A H 0.3494 0.1913 -0.0855 0.061 Uiso 1 1 calc R
H6B H 0.3719 0.3900 0.0144 0.061 Uiso 1 1 calc R
H6C H 0.1943 0.2353 -0.0164 0.061 Uiso 1 1 calc R
C7 C 0.59356(19) 0.35007(18) 0.26032(17) 0.0454(4) Uani 1 1 d .
H7A H 0.5728 0.3671 0.3561 0.068 Uiso 1 1 calc R
H7B H 0.5996 0.4638 0.2317 0.068 Uiso 1 1 calc R
H7C H 0.7133 0.3108 0.2745 0.068 Uiso 1 1 calc R
C8 C 0.00890(17) 0.17859(17) 0.56725(14) 0.0334(3) Uani 1 1 d .
H8 H 0.0150 0.3005 0.6134 0.040 Uiso 1 1 calc R
C9 C 0.05995(16) 0.13560(16) 0.44085(13) 0.0306(3) Uani 1 1 d .
C10 C 0.05029(17) -0.04439(17) 0.37499(14) 0.0326(3) Uani 1 1 d .
H10 H 0.0848 -0.0749 0.2894 0.039 Uiso 1 1 calc R
C11 C 0.12205(17) 0.27403(17) 0.37950(14) 0.0340(3) Uani 1 1 d .
C12 C 0.17404(18) 0.38599(18) 0.32707(15) 0.0386(3) Uani 1 1 d .
H12 H 0.2156 0.4755 0.2852 0.046 Uiso 1 1 calc R

loop_
_atom_site_aniso_label
_atom_site_aniso_U_11
_atom_site_aniso_U_22
_atom_site_aniso_U_33
_atom_site_aniso_U_23
_atom_site_aniso_U_13
_atom_site_aniso_U_12
N1 0.0448(7) 0.0395(6) 0.0428(7) 0.0144(5) 0.0230(5) 0.0138(5)
C1 0.0369(7) 0.0362(7) 0.0356(7) 0.0050(6) 0.0151(6) 0.0067(6)
N2 0.0337(6) 0.0345(6) 0.0357(6) 0.0082(5) 0.0129(5) 0.0048(5)
C2 0.0320(7) 0.0376(7) 0.0285(6) 0.0081(5) 0.0115(5) 0.0097(5)
C3 0.0276(6) 0.0350(7) 0.0304(6) 0.0062(5) 0.0155(5) 0.0090(5)
C4 0.0304(7) 0.0434(8) 0.0293(7) 0.0066(6) 0.0110(5) 0.0088(6)
C5 0.0396(7) 0.0483(8) 0.0335(7) 0.0155(6) 0.0168(6) 0.0177(6)
C6 0.0446(8) 0.0395(7) 0.0421(8) 0.0147(6) 0.0191(6) 0.0124(6)
C7 0.0371(8) 0.0380(8) 0.0521(9) 0.0052(6) 0.0126(7) 0.0019(6)
C8 0.0309(7) 0.0340(7) 0.0331(7) 0.0057(5) 0.0114(5) 0.0079(5)
C9 0.0229(6) 0.0378(7) 0.0295(6) 0.0097(5) 0.0077(5) 0.0067(5)
C10 0.0293(6) 0.0414(7) 0.0279(6) 0.0074(5) 0.0127(5) 0.0088(5)
C11 0.0290(7) 0.0393(7) 0.0320(7) 0.0082(6) 0.0107(5) 0.0073(5)
C12 0.0373(7) 0.0416(8) 0.0385(7) 0.0120(6) 0.0162(6) 0.0070(6)

loop_
_atom_type_symbol
_atom_type_description
_atom_type_scat_dispersion_real
_atom_type_scat_dispersion_imag
_atom_type_scat_source
C C 0.0033 0.0016 'International Tables Vol C Tables 4.2.6.8 and 6.1.1.4'
H H 0.0000 0.0000 'International Tables Vol C Tables 4.2.6.8 and 6.1.1.4'
N N 0.0061 0.0033 'International Tables Vol C Tables 4.2.6.8 and 6.1.1.4'

loop_
_geom_angle_atom_site_label_1
_geom_angle_atom_site_label_2
_geom_angle_atom_site_label_3
_geom_angle
_geom_angle_site_symmetry_1
C5 N1 C1 114.49(11) .
N1 C1 C2 125.31(12) .
C3 N2 C6 120.63(10) .
C3 N2 C7 120.73(11) .
C6 N2 C7 118.63(11) .
C1 C2 C3 119.63(11) .
N2 C3 C4 122.26(11) .
N2 C3 C2 122.33(11) .
C4 C3 C2 115.41(11) .
C5 C4 C3 119.72(12) .
N1 C5 C4 125.43(12) .
C10 C8 C9 120.27(12) 2_556
C10 C9 C8 118.95(11) .
C10 C9 C11 120.16(11) .
C8 C9 C11 120.89(11) .
C8 C10 C9 120.78(11) 2_556
C12 C11 C9 178.80(13) .

loop_
_geom_bond_atom_site_label_1
_geom_bond_atom_site_label_2
_geom_bond_distance
_geom_bond_site_symmetry_2
N1 C5 1.3416(17) .
N1 C1 1.3435(17) .
C1 C2 1.3744(18) .
N2 C3 1.3582(16) .
N2 C6 1.4503(17) .
N2 C7 1.4529(16) .
C2 C3 1.4107(17) .
C3 C4 1.4093(17) .
C4 C5 1.3721(18) .
C8 C10 1.3813(17) 2_556
C8 C9 1.4020(17) .
C9 C10 1.3962(17) .
C9 C11 1.4395(17) .
C10 C8 1.3813(17) 2_556
C11 C12 1.1883(17) .
